data_4301050
loop_
_publ_author_name
'Matsunaga, Yuki'
'Fujisawa, Kiyoshi'
'Ibi, Naoko'
'Miyashita, Yoshitaro'
'Okamoto, Ken-ichi'

_publ_section_title
;
 Structural and Spectroscopic Characterization of First-Row
 Transition Metal(II) Substituted Blue Copper Model Complexes
 with Hydrotris(pyrazolyl)borate+
;
_journal_coden_ASTM INOCAJ
_journal_issue 2
_journal_name_full 'Inorganic Chemistry'
_journal_page_first 325
_journal_page_last 335
_journal_paper_doi 10.1021/ic049814x
_journal_volume 44
_journal_year 2005
_chemical_formula_moiety 'C34 H48 B Cl2 F5 N6 Mn S '
_chemical_formula_sum 'C34 H48 B Cl2 F5 Mn N6 S'
_chemical_formula_weight 804.50
_space_group_IT_number 14
_symmetry_cell_setting monoclinic
_symmetry_space_group_name_Hall '-P 2ybc'
_symmetry_space_group_name_H-M 'P 1 21/c 1'
_cell_angle_alpha 90
_cell_angle_beta 90.591(6)
_cell_angle_gamma 90
_cell_formula_units_Z 4
_cell_length_a 9.905(5)
_cell_length_b 16.032(7)
_cell_length_c 25.508(12)
_cell_measurement_temperature 212.1
_cell_volume 4050.4(32)
_exptl_crystal_density_diffrn 1.319
_cod_duplicate_entry 4308437
_cod_original_sg_symbol_H-M 'P 21/c'
_cod_original_formula_sum 'C34 H48 B Cl2 F5 N6 Mn S '
_cod_database_code 4301050

loop_
_symmetry_equiv_pos_as_xyz
x,y,z
-x,-y,-z
-x,y+1/2,-z+1/2
x,-y+1/2,z+1/2

loop_
_atom_site_label
_atom_site_type_symbol
_atom_site_fract_x
_atom_site_fract_y
_atom_site_fract_z
_atom_site_U_iso_or_equiv
_atom_site_adp_type
_atom_site_occupancy
_atom_site_symmetry_multiplicity
_atom_site_calc_flag
_atom_site_refinement_flags
_atom_site_disorder_assembly
_atom_site_disorder_group
Mn1 Mn 0.54777(12) 0.15964(8) 0.28494(4) 0.0239(3) Uani 1.00 1 d . . .
Cl51 Cl 0.1451(9) 0.4250(5) -0.0285(3) 0.289(4) Uani 1.00 1 d . . .
Cl52 Cl 0.3402(6) 0.4929(4) 0.0386(2) 0.199(3) Uani 1.00 1 d . . .
S1 S 0.4821(2) 0.1742(2) 0.37418(9) 0.0602(9) Uani 1.00 1 d . . .
F41 F 0.4717(5) 0.3010(4) 0.4597(2) 0.071(2) Uani 1.00 1 d . . .
F42 F 0.6748(6) 0.3778(3) 0.5088(2) 0.066(2) Uani 1.00 1 d . . .
F43 F 0.9335(6) 0.3428(4) 0.4848(2) 0.076(2) Uani 1.00 1 d . . .
F44 F 0.9863(5) 0.2276(4) 0.4084(2) 0.070(2) Uani 1.00 1 d . . .
F45 F 0.7834(5) 0.1516(3) 0.3577(2) 0.062(2) Uani 1.00 1 d . . .
N11 N 0.6550(6) 0.2457(4) 0.2379(2) 0.021(2) Uani 1.00 1 d . . .
N12 N 0.6620(6) 0.2254(4) 0.1848(2) 0.021(2) Uani 1.00 1 d . . .
N21 N 0.3939(6) 0.1541(4) 0.2264(2) 0.023(2) Uani 1.00 1 d . . .
N22 N 0.4392(5) 0.1477(4) 0.1754(2) 0.019(2) Uani 1.00 1 d . . .
N31 N 0.6460(6) 0.0590(4) 0.2473(2) 0.022(2) Uani 1.00 1 d . . .
N32 N 0.6575(6) 0.0670(4) 0.1936(2) 0.020(2) Uani 1.00 1 d . . .
C11 C 0.8576(9) 0.3994(6) 0.3087(4) 0.061(4) Uani 1.00 1 d . . .
C12 C 0.6117(10) 0.4250(7) 0.3009(4) 0.084(4) Uani 1.00 1 d . . .
C13 C 0.7219(8) 0.3608(5) 0.2964(3) 0.028(3) Uani 1.00 1 d . . .
C14 C 0.7181(7) 0.3195(4) 0.2439(3) 0.022(2) Uani 1.00 1 d . . .
C15 C 0.7665(7) 0.3457(5) 0.1958(3) 0.031(3) Uani 1.00 1 d . . .
C16 C 0.7313(7) 0.2866(5) 0.1586(3) 0.021(2) Uani 1.00 1 d . . .
C17 C 0.7516(8) 0.2861(5) 0.1009(3) 0.028(3) Uani 1.00 1 d . . .
C18 C 0.6411(9) 0.3367(6) 0.0733(3) 0.062(4) Uani 1.00 1 d . . .
C19 C 0.8903(9) 0.3214(6) 0.0872(3) 0.064(4) Uani 1.00 1 d . . .
C21 C 0.1789(9) 0.0911(6) 0.3061(4) 0.059(4) Uani 1.00 1 d . . .
C22 C 0.0282(9) 0.1895(7) 0.2579(4) 0.089(5) Uani 1.00 1 d . . .
C23 C 0.1730(8) 0.1691(6) 0.2716(3) 0.035(3) Uani 1.00 1 d . . .
C24 C 0.2570(7) 0.1587(5) 0.2230(3) 0.028(2) Uani 1.00 1 d . . .
C25 C 0.2160(7) 0.1557(5) 0.1707(3) 0.030(2) Uani 1.00 1 d . . .
C26 C 0.3345(8) 0.1488(5) 0.1408(3) 0.028(3) Uani 1.00 1 d . . .
C27 C 0.3483(8) 0.1440(5) 0.0831(3) 0.032(3) Uani 1.00 1 d . . .
C28 C 0.3515(9) 0.0537(6) 0.0632(3) 0.056(4) Uani 1.00 1 d . . .
C29 C 0.2332(9) 0.1918(6) 0.0554(3) 0.061(4) Uani 1.00 1 d . . .
C31 C 0.6265(9) -0.1197(6) 0.3231(3) 0.059(4) Uani 1.00 1 d . . .
C32 C 0.8513(9) -0.0590(7) 0.3353(3) 0.066(4) Uani 1.00 1 d . . .
C33 C 0.7112(8) -0.0416(5) 0.3171(3) 0.029(3) Uani 1.00 1 d . . .
C34 C 0.7090(7) -0.0122(5) 0.2607(3) 0.025(3) Uani 1.00 1 d . . .
C35 C 0.7611(7) -0.0488(5) 0.2163(3) 0.024(2) Uani 1.00 1 d . . .
C36 C 0.7284(7) 0.0015(5) 0.1742(3) 0.021(2) Uani 1.00 1 d . . .
C37 C 0.7650(8) -0.0077(5) 0.1176(3) 0.031(3) Uani 1.00 1 d . . .
C38 C 0.8898(8) 0.0449(5) 0.1048(3) 0.048(3) Uani 1.00 1 d . . .
C39 C 0.7901(9) -0.0988(6) 0.1034(3) 0.054(3) Uani 1.00 1 d . . .
C40 C 0.6187(8) 0.2221(6) 0.4070(3) 0.036(3) Uani 1.00 1 d . . .
C41 C 0.5985(9) 0.2812(6) 0.4455(3) 0.041(3) Uani 1.00 1 d . . .
C42 C 0.7013(11) 0.3200(5) 0.4710(3) 0.046(3) Uani 1.00 1 d . . .
C43 C 0.8310(10) 0.3032(6) 0.4597(4) 0.047(3) Uani 1.00 1 d . . .
C44 C 0.8583(9) 0.2461(6) 0.4214(4) 0.045(3) Uani 1.00 1 d . . .
C45 C 0.7523(10) 0.2066(6) 0.3968(3) 0.039(3) Uani 1.00 1 d . . .
C51 C 0.322(2) 0.4284(9) -0.0081(7) 0.180(10) Uani 1.00 1 d . . .
B1 B 0.5940(8) 0.1440(5) 0.1644(3) 0.022(3) Uani 1.00 1 d . . .

loop_
_atom_site_aniso_label
_atom_site_aniso_U_11
_atom_site_aniso_U_22
_atom_site_aniso_U_33
_atom_site_aniso_U_12
_atom_site_aniso_U_13
_atom_site_aniso_U_23
Mn1 0.0263(7) 0.0265(7) 0.0189(7) -0.0025(7) 0.0020(5) -0.00(0)
Cl51 0.305(9) 0.320(9) 0.242(7) -0.157(7) 0.018(6) -0.06(-5)
Cl52 0.270(7) 0.210(6) 0.116(4) 0.042(5) 0.041(4) 0.03(3)
S1 0.042(2) 0.111(3) 0.028(1) -0.027(2) 0.0104(11) -0.02(-1)
F41 0.050(4) 0.118(5) 0.045(4) 0.013(3) 0.005(3) -0.03(-2)
F42 0.093(5) 0.065(4) 0.041(4) 0.005(3) 0.002(3) -0.01(0)
F43 0.074(4) 0.090(5) 0.064(4) -0.031(4) -0.017(3) -0.01(0)
F44 0.038(4) 0.090(5) 0.082(5) 0.004(3) 0.001(3) -0.01(0)
F45 0.046(3) 0.070(4) 0.069(4) -0.011(3) 0.013(3) -0.03(-2)
N11 0.020(4) 0.023(4) 0.021(4) 0.002(3) 0.000(3) -0.00(0)
N12 0.026(4) 0.018(4) 0.018(4) -0.001(3) 0.001(3) 0.002(2)
N21 0.016(3) 0.024(4) 0.029(4) -0.009(3) -0.001(3) -0.00(0)
N22 0.020(3) 0.021(4) 0.015(3) -0.003(3) 0.001(3) 0.0012(12)
N31 0.023(4) 0.016(4) 0.028(4) -0.001(3) 0.004(3) 0.002(2)
N32 0.021(4) 0.018(4) 0.023(4) 0.002(3) 0.002(3) -0.00(0)
C11 0.044(7) 0.086(8) 0.053(7) -0.023(6) -0.002(5) -0.02(-1)
C12 0.080(9) 0.103(10) 0.068(8) 0.050(7) -0.037(7) -0.06(-5)
C13 0.030(5) 0.022(5) 0.030(5) -0.000(4) -0.009(4) -0.00(0)
C14 0.020(5) 0.015(5) 0.030(5) 0.001(3) -0.009(4) -0.00(0)
C15 0.034(5) 0.028(5) 0.032(5) -0.008(5) 0.003(4) -0.00(0)
C16 0.016(4) 0.019(5) 0.029(5) 0.002(4) 0.003(4) 0.002(2)
C17 0.033(5) 0.027(5) 0.025(5) -0.013(4) 0.008(4) -0.00(0)
C18 0.076(7) 0.072(8) 0.038(6) 0.020(7) -0.002(5) 0.002(2)
C19 0.060(7) 0.085(9) 0.046(6) -0.028(6) 0.018(5) -0.00(0)
C21 0.059(7) 0.064(7) 0.055(7) 0.003(6) 0.025(5) 0.003(3)
C22 0.042(7) 0.154(13) 0.071(8) 0.049(7) 0.030(6) 0.03(3)
C23 0.029(5) 0.044(6) 0.032(5) -0.000(5) 0.005(4) 0.006(6)
C24 0.022(4) 0.020(4) 0.041(5) -0.003(4) 0.007(4) 0.008(8)
C25 0.016(4) 0.045(5) 0.028(5) -0.002(5) -0.004(3) 0.00006(6)
C26 0.030(5) 0.025(5) 0.031(5) -0.001(4) -0.013(4) 0.0004(4)
C27 0.029(5) 0.048(6) 0.020(5) -0.005(4) -0.003(4) 0.005(5)
C28 0.078(8) 0.061(7) 0.029(6) 0.000(6) 0.003(5) -0.01(0)
C29 0.055(7) 0.083(9) 0.045(7) 0.011(6) -0.007(5) 0.003(3)
C31 0.063(8) 0.065(8) 0.049(7) -0.016(6) 0.004(5) 0.02(2)
C32 0.040(7) 0.107(10) 0.050(7) 0.003(6) -0.011(5) 0.03(3)
C33 0.023(5) 0.031(5) 0.033(5) -0.001(4) -0.006(4) 0.011(11)
C34 0.012(5) 0.027(5) 0.036(5) -0.002(4) -0.001(4) -0.00(0)
C35 0.025(5) 0.019(5) 0.029(5) 0.007(4) -0.006(4) 0.0003(3)
C36 0.011(4) 0.032(5) 0.020(5) -0.003(4) 0.005(3) -0.01(0)
C37 0.021(5) 0.036(6) 0.036(5) 0.009(4) -0.004(4) -0.01(0)
C38 0.035(6) 0.062(7) 0.047(6) 0.012(5) 0.019(5) 0.013(13)
C39 0.051(7) 0.070(7) 0.041(6) 0.011(5) -0.003(5) -0.02(-1)
C40 0.036(6) 0.058(7) 0.016(5) -0.009(5) 0.001(4) 0.0004(4)
C41 0.029(6) 0.066(7) 0.029(6) 0.007(5) 0.006(5) 0.002(2)
C42 0.078(8) 0.041(7) 0.018(5) -0.002(6) 0.007(5) -0.01(0)
C43 0.047(7) 0.059(7) 0.034(6) -0.014(6) -0.010(5) 0.0003(3)
C44 0.034(6) 0.061(7) 0.041(6) -0.009(5) 0.004(5) 0.004(5)
C45 0.056(7) 0.043(6) 0.017(5) -0.002(5) 0.016(5) -0.00(0)
C51 0.22(2) 0.10(1) 0.22(2) -0.01(1) 0.01(2) -0.10(-9)
B1 0.023(5) 0.023(6) 0.021(5) 0.000(4) 0.001(4) -0.00(0)

loop_
_geom_bond_atom_site_label_1
_geom_bond_atom_site_label_2
_geom_bond_distance
_geom_bond_publ_flag
_geom_bond_site_symmetry_1
_geom_bond_site_symmetry_2
Mn1 S1 2.385(3) yes . .
Mn1 N11 2.121(6) yes . .
Mn1 N21 2.125(6) yes . .
Mn1 N31 2.119(6) yes . .
Cl51 C51 1.83(2) yes . .
Cl52 C51 1.59(2) yes . .
S1 C40 1.760(9) yes . .
F41 C41 1.35(1) yes . .
F42 C42 1.36(1) yes . .
F43 C43 1.35(1) yes . .
F44 C44 1.35(1) yes . .
F45 C45 1.37(1) yes . .
N11 N12 1.395(8) yes . .
N11 C14 1.345(9) yes . .
N12 C16 1.374(9) yes . .
N12 B1 1.56(1) yes . .
N21 N22 1.383(8) yes . .
N21 C24 1.360(9) yes . .
N22 C26 1.356(9) yes . .
N22 B1 1.56(1) yes . .
N31 N32 1.383(8) yes . .
N31 C34 1.34(1) yes . .
N32 C36 1.360(9) yes . .
N32 B1 1.57(1) yes . .
C11 C13 1.51(1) yes . .
C12 C13 1.51(1) yes . .
C13 C14 1.49(1) yes . .
C14 C15 1.39(1) yes . .
C15 C16 1.38(1) yes . .
C16 C17 1.49(1) yes . .
C17 C18 1.53(1) yes . .
C17 C19 1.53(1) yes . .
C21 C23 1.53(1) yes . .
C22 C23 1.51(1) yes . .
C23 C24 1.51(1) yes . .
C24 C25 1.39(1) yes . .
C25 C26 1.41(1) yes . .
C26 C27 1.48(1) yes . .
C27 C28 1.53(1) yes . .
C27 C29 1.54(1) yes . .
C31 C33 1.52(1) yes . .
C32 C33 1.49(1) yes . .
C33 C34 1.51(1) yes . .
C34 C35 1.38(1) yes . .
C35 C36 1.38(1) yes . .
C36 C37 1.50(1) yes . .
C37 C38 1.53(1) yes . .
C37 C39 1.52(1) yes . .
C40 C41 1.38(1) yes . .
C40 C45 1.37(1) yes . .
C41 C42 1.35(1) yes . .
C42 C43 1.35(1) yes . .
C43 C44 1.37(1) yes . .
C44 C45 1.37(1) yes . .
